data_7235454
loop_
_publ_author_name
'Xu, Bo'
'Liang, Qing-Shan'
'Liu, Lian-Tao'
'Liu, Qi-Sheng'
'Li, Cun-Cheng'

_publ_section_title
;
 Structures and properties of four coordination polymers constructed from
 1,3-bis-(4-pyridyl)-propane and aromatic dicarboxylic acids
;
_journal_issue 27
_journal_name_full 'RSC Advances'
_journal_page_first 13919
_journal_paper_doi 10.1039/c4ra00163j
_journal_volume 4
_journal_year 2014
_chemical_formula_sum 'C21 H19 Co N3 O7'
_chemical_formula_weight 484.32
_space_group_IT_number 15
_space_group_name_Hall '-C 2yc'
_space_group_name_H-M_alt 'C 1 2/c 1'
_symmetry_cell_setting monoclinic
_symmetry_space_group_name_H-M 'C 1 2/c 1'
_atom_sites_solution_hydrogens geom
_atom_sites_solution_primary direct
_atom_sites_solution_secondary difmap
_audit_creation_method SHELXL-97
_cell_angle_alpha 90.00
_cell_angle_beta 102.434(11)
_cell_angle_gamma 90.00
_cell_formula_units_Z 8
_cell_length_a 14.4137(15)
_cell_length_b 18.2182(15)
_cell_length_c 16.6210(16)
_cell_measurement_temperature 173(2)
_cell_volume 4262.2(7)
_computing_structure_refinement 'SHELXL-97 (Sheldrick, 1997)'
_computing_structure_solution 'SHELXS-97 (Sheldrick, 1990)'
_diffrn_ambient_temperature 173(2)
_diffrn_measured_fraction_theta_full 0.997
_diffrn_measured_fraction_theta_max 0.997
_diffrn_radiation_monochromator graphite
_diffrn_radiation_source 'fine-focus sealed tube'
_diffrn_radiation_type MoK\a
_diffrn_radiation_wavelength 0.71073
_diffrn_reflns_av_R_equivalents 0.1317
_diffrn_reflns_av_sigmaI/netI 0.1827
_diffrn_reflns_limit_h_max 18
_diffrn_reflns_limit_h_min -17
_diffrn_reflns_limit_k_max 21
_diffrn_reflns_limit_k_min -22
_diffrn_reflns_limit_l_max 20
_diffrn_reflns_limit_l_min -20
_diffrn_reflns_number 13006
_diffrn_reflns_theta_full 26.37
_diffrn_reflns_theta_max 26.37
_diffrn_reflns_theta_min 3.35
_exptl_absorpt_coefficient_mu 0.854
_exptl_crystal_density_diffrn 1.510
_exptl_crystal_density_method 'not measured'
_exptl_crystal_F_000 1992
_refine_diff_density_max 0.560
_refine_diff_density_min -0.485
_refine_diff_density_rms 0.090
_refine_ls_extinction_method none
_refine_ls_goodness_of_fit_ref 0.952
_refine_ls_hydrogen_treatment mixed
_refine_ls_matrix_type full
_refine_ls_number_parameters 297
_refine_ls_number_reflns 4359
_refine_ls_number_restraints 2
_refine_ls_restrained_S_all 0.952
_refine_ls_R_factor_all 0.1940
_refine_ls_R_factor_gt 0.0767
_refine_ls_shift/su_max 0.001
_refine_ls_shift/su_mean 0.000
_refine_ls_structure_factor_coef Fsqd
_refine_ls_weighting_details 'calc w=1/[\s^2^(Fo^2^)+(0.0388P)^2^+0.0000P] where P=(Fo^2^+2Fc^2^)/3'
_refine_ls_weighting_scheme calc
_refine_ls_wR_factor_gt 0.1295
_refine_ls_wR_factor_ref 0.1771
_reflns_number_gt 1788
_reflns_number_total 4359
_reflns_threshold_expression >2sigma(I)
_cod_data_source_file c4ra00163j2.cif
_cod_data_source_block f:\shiyan\x-rayc~1\lt-3\01
_cod_depositor_comments
;
The following automatic conversions were performed:

data item '_symmetry_cell_setting' value 'Monoclinic' was changed to
'monoclinic' in accordance with the
/home/saulius/struct/COD-crude-data/automatic-downloads/DataCite-retrospective/RSC/depositions/lib/dictionaries/cif_core.dic
dictionary named 'cif_core.dic' version 2.4.2 last updated on
2011-04-26.

Automatic conversion script
Id: cif_fix_values 6909 2019-04-08 15:41:33Z antanas 
;
_cod_original_sg_symbol_H-M C2/c
_cod_database_code 7235454

loop_
_symmetry_equiv_pos_as_xyz
'x, y, z'
'-x, y, -z+1/2'
'x+1/2, y+1/2, z'
'-x+1/2, y+1/2, -z+1/2'
'-x, -y, -z'
'x, -y, z-1/2'
'-x+1/2, -y+1/2, -z'
'x+1/2, -y+1/2, z-1/2'

loop_
_atom_site_label
_atom_site_type_symbol
_atom_site_fract_x
_atom_site_fract_y
_atom_site_fract_z
_atom_site_U_iso_or_equiv
_atom_site_adp_type
_atom_site_occupancy
_atom_site_symmetry_multiplicity
_atom_site_calc_flag
_atom_site_refinement_flags
Co1 Co 0.86303(6) 0.42180(5) 0.53746(5) 0.0406(3) Uani 1 1 d .
O2 O 0.8770(3) 0.4450(2) 0.4078(2) 0.0462(12) Uani 1 1 d .
O1W O 1.0117(3) 0.4287(3) 0.5726(3) 0.0443(11) Uani 1 1 d D
N2 N 0.3595(3) 0.1540(3) 0.1337(3) 0.0387(13) Uani 1 1 d .
O1 O 0.8715(3) 0.3320(2) 0.4526(2) 0.0538(13) Uani 1 1 d .
O3 O 0.8623(3) 0.4893(2) 0.1111(3) 0.0548(13) Uani 1 1 d .
O4 O 0.8719(4) 0.3947(3) 0.0274(3) 0.0708(15) Uani 1 1 d .
N1 N 0.7121(3) 0.4268(3) 0.4938(3) 0.0390(13) Uani 1 1 d .
C4 C 0.8736(4) 0.2483(3) 0.2180(4) 0.0452(17) Uani 1 1 d .
C6 C 0.8706(4) 0.3702(3) 0.1664(3) 0.0327(14) Uani 1 1 d .
O6 O 0.8832(5) 0.1266(3) 0.2624(4) 0.114(2) Uani 1 1 d .
C7 C 0.8738(4) 0.3946(3) 0.2457(3) 0.0350(15) Uani 1 1 d .
H012 H 0.8739 0.4459 0.2555 0.042 Uiso 1 1 calc R
C17 C 0.3754(4) 0.2557(4) 0.2626(4) 0.0439(17) Uani 1 1 d .
C18 C 0.3769(5) 0.1813(4) 0.2782(4) 0.0531(19) Uani 1 1 d .
H014 H 0.3829 0.1637 0.3329 0.064 Uiso 1 1 calc R
C11 C 0.6744(5) 0.4737(4) 0.4334(4) 0.0490(18) Uani 1 1 d .
H015 H 0.7158 0.5051 0.4121 0.059 Uiso 1 1 calc R
C2 C 0.8767(4) 0.3470(3) 0.3115(4) 0.0348(15) Uani 1 1 d .
C19 C 0.3696(5) 0.1319(4) 0.2125(4) 0.0536(19) Uani 1 1 d .
H017 H 0.3720 0.0808 0.2240 0.064 Uiso 1 1 calc R
O5 O 0.8675(6) 0.1466(3) 0.1343(4) 0.134(3) Uani 1 1 d .
C8 C 0.8688(4) 0.4220(4) 0.0951(4) 0.0415(16) Uani 1 1 d .
C20 C 0.3634(4) 0.2774(4) 0.1813(4) 0.0497(18) Uani 1 1 d .
H020 H 0.3605 0.3282 0.1677 0.060 Uiso 1 1 calc R
C12 C 0.5779(5) 0.4782(4) 0.4006(4) 0.0515(18) Uani 1 1 d .
H021 H 0.5553 0.5115 0.3567 0.062 Uiso 1 1 calc R
N3 N 0.8760(6) 0.1684(4) 0.2045(5) 0.091(2) Uani 1 1 d .
C5 C 0.8704(4) 0.2945(4) 0.1524(4) 0.0457(17) Uani 1 1 d .
H023 H 0.8680 0.2756 0.0988 0.055 Uiso 1 1 calc R
C10 C 0.5520(5) 0.3886(4) 0.4931(4) 0.057(2) Uani 1 1 d .
H024 H 0.5116 0.3581 0.5167 0.069 Uiso 1 1 calc R
C21 C 0.3555(4) 0.2256(4) 0.1202(4) 0.0479(18) Uani 1 1 d .
H025 H 0.3468 0.2421 0.0649 0.057 Uiso 1 1 calc R
C13 C 0.5137(5) 0.4354(4) 0.4304(4) 0.0450(17) Uani 1 1 d .
C3 C 0.8762(4) 0.2724(4) 0.2970(4) 0.0421(17) Uani 1 1 d .
H027 H 0.8776 0.2383 0.3406 0.051 Uiso 1 1 calc R
C9 C 0.6510(5) 0.3856(4) 0.5227(4) 0.0500(18) Uani 1 1 d .
H028 H 0.6753 0.3521 0.5659 0.060 Uiso 1 1 calc R
C15 C 0.3842(4) 0.3891(4) 0.3159(4) 0.0521(19) Uani 1 1 d .
H02A H 0.3193 0.4019 0.2856 0.062 Uiso 1 1 calc R
H02B H 0.4285 0.3998 0.2794 0.062 Uiso 1 1 calc R
C1 C 0.8752(4) 0.3762(4) 0.3958(4) 0.0418(16) Uani 1 1 d .
C16 C 0.3882(5) 0.3082(4) 0.3360(4) 0.0552(19) Uani 1 1 d .
H03A H 0.3383 0.2973 0.3669 0.066 Uiso 1 1 calc R
H03B H 0.4503 0.2977 0.3730 0.066 Uiso 1 1 calc R
C14 C 0.4100(4) 0.4365(4) 0.3924(4) 0.059(2) Uani 1 1 d .
H03C H 0.3902 0.4877 0.3778 0.071 Uiso 1 1 calc R
H03D H 0.3744 0.4191 0.4334 0.071 Uiso 1 1 calc R
H2 H 1.045(4) 0.415(4) 0.538(3) 0.07(3) Uiso 1 1 d D
H6 H 1.034(5) 0.469(2) 0.593(4) 0.08(3) Uiso 1 1 d D

loop_
_atom_site_aniso_label
_atom_site_aniso_U_11
_atom_site_aniso_U_22
_atom_site_aniso_U_33
_atom_site_aniso_U_23
_atom_site_aniso_U_13
_atom_site_aniso_U_12
Co1 0.0582(6) 0.0292(5) 0.0331(5) 0.0005(4) 0.0070(4) -0.0042(5)
O2 0.055(3) 0.040(3) 0.044(3) -0.007(2) 0.010(2) -0.008(2)
O1W 0.057(3) 0.040(3) 0.037(3) -0.003(2) 0.013(2) -0.003(3)
N2 0.051(3) 0.028(3) 0.033(3) -0.009(2) 0.002(2) 0.000(3)
O1 0.082(3) 0.046(3) 0.035(2) 0.006(2) 0.015(2) -0.003(3)
O3 0.085(4) 0.029(3) 0.051(3) 0.008(2) 0.017(2) 0.009(3)
O4 0.122(4) 0.055(4) 0.043(3) -0.007(3) 0.035(3) -0.024(3)
N1 0.059(4) 0.024(3) 0.034(3) -0.002(2) 0.010(3) 0.001(3)
C4 0.061(5) 0.024(4) 0.052(4) -0.004(3) 0.016(3) 0.008(3)
C6 0.042(4) 0.030(4) 0.028(3) -0.004(3) 0.011(3) -0.005(3)
O6 0.208(7) 0.031(4) 0.112(5) 0.009(4) 0.055(5) 0.022(4)
C7 0.032(3) 0.024(4) 0.047(4) 0.000(3) 0.006(3) -0.001(3)
C17 0.042(4) 0.040(4) 0.048(4) 0.000(3) 0.005(3) -0.001(3)
C18 0.081(5) 0.046(5) 0.031(3) 0.005(3) 0.008(3) 0.012(4)
C11 0.049(4) 0.036(4) 0.058(4) 0.001(4) 0.000(3) -0.008(4)
C2 0.039(4) 0.031(4) 0.034(3) -0.003(3) 0.007(3) 0.000(3)
C19 0.070(5) 0.030(4) 0.056(4) 0.001(4) 0.005(4) 0.005(4)
O5 0.275(9) 0.038(4) 0.089(5) -0.026(4) 0.040(5) 0.011(4)
C8 0.051(4) 0.042(4) 0.030(3) 0.003(3) 0.004(3) -0.012(4)
C20 0.067(5) 0.030(4) 0.051(4) -0.003(3) 0.010(4) -0.007(4)
C12 0.075(5) 0.027(4) 0.050(4) 0.000(3) 0.007(4) 0.000(4)
N3 0.149(7) 0.037(5) 0.088(6) -0.003(4) 0.029(5) 0.010(5)
C5 0.060(4) 0.043(4) 0.036(4) -0.007(3) 0.013(3) 0.003(4)
C10 0.056(5) 0.059(5) 0.059(5) -0.010(4) 0.016(4) -0.016(4)
C21 0.067(5) 0.035(4) 0.043(4) 0.001(3) 0.014(3) -0.008(4)
C13 0.060(5) 0.028(4) 0.044(4) -0.013(3) 0.003(3) 0.006(4)
C3 0.049(4) 0.034(4) 0.043(4) 0.008(3) 0.008(3) -0.001(3)
C9 0.072(5) 0.034(4) 0.043(4) -0.002(3) 0.010(4) -0.007(4)
C15 0.041(4) 0.053(5) 0.057(4) -0.020(4) 0.000(3) 0.002(4)
C1 0.045(4) 0.039(4) 0.042(4) 0.001(3) 0.011(3) -0.005(4)
C16 0.061(5) 0.041(5) 0.062(5) -0.016(4) 0.009(4) -0.006(4)
C14 0.042(4) 0.059(5) 0.068(5) -0.027(4) -0.005(4) 0.010(4)

loop_
_atom_type_symbol
_atom_type_description
_atom_type_scat_dispersion_real
_atom_type_scat_dispersion_imag
_atom_type_scat_source
C C 0.0033 0.0016 'International Tables Vol C Tables 4.2.6.8 and 6.1.1.4'
H H 0.0000 0.0000 'International Tables Vol C Tables 4.2.6.8 and 6.1.1.4'
N N 0.0061 0.0033 'International Tables Vol C Tables 4.2.6.8 and 6.1.1.4'
O O 0.0106 0.0060 'International Tables Vol C Tables 4.2.6.8 and 6.1.1.4'
Co Co 0.3494 0.9721 'International Tables Vol C Tables 4.2.6.8 and 6.1.1.4'

loop_
_geom_angle_atom_site_label_1
_geom_angle_atom_site_label_2
_geom_angle_atom_site_label_3
_geom_angle
_geom_angle_site_symmetry_1
_geom_angle_site_symmetry_3
O3 Co1 O1W 85.52(19) 6_566 .
O3 Co1 N2 93.46(19) 6_566 8_556
O1W Co1 N2 91.02(18) . 8_556
O3 Co1 N1 91.90(18) 6_566 .
O1W Co1 N1 173.1(2) . .
N2 Co1 N1 95.48(19) 8_556 .
O3 Co1 O1 174.97(18) 6_566 .
O1W Co1 O1 91.65(18) . .
N2 Co1 O1 90.75(18) 8_556 .
N1 Co1 O1 90.44(17) . .
O3 Co1 O2 116.15(17) 6_566 .
O1W Co1 O2 87.64(16) . .
N2 Co1 O2 150.12(18) 8_556 .
N1 Co1 O2 87.80(16) . .
O1 Co1 O2 59.48(15) . .
C1 O2 Co1 87.8(4) . .
C21 N2 C19 116.8(5) . .
C21 N2 Co1 121.4(4) . 8_455
C19 N2 Co1 121.6(4) . 8_455
C1 O1 Co1 91.3(4) . .
C8 O3 Co1 129.6(4) . 6_565
C9 N1 C11 116.1(6) . .
C9 N1 Co1 124.0(5) . .
C11 N1 Co1 119.9(4) . .
C5 C4 C3 123.5(6) . .
C5 C4 N3 118.9(6) . .
C3 C4 N3 117.6(7) . .
C7 C6 C5 118.3(6) . .
C7 C6 C8 122.6(6) . .
C5 C6 C8 119.1(6) . .
C6 C7 C2 122.6(6) . .
C18 C17 C20 117.3(6) . .
C18 C17 C16 118.1(6) . .
C20 C17 C16 124.6(6) . .
C17 C18 C19 119.3(6) . .
N1 C11 C12 123.0(6) . .
C3 C2 C7 118.6(6) . .
C3 C2 C1 120.6(6) . .
C7 C2 C1 120.7(6) . .
N2 C19 C18 122.7(6) . .
O4 C8 O3 126.8(6) . .
O4 C8 C6 117.7(6) . .
O3 C8 C6 115.5(6) . .
C21 C20 C17 119.9(6) . .
C13 C12 C11 121.3(6) . .
O5 N3 O6 122.1(8) . .
O5 N3 C4 117.9(7) . .
O6 N3 C4 119.9(8) . .
C4 C5 C6 118.4(6) . .
C13 C10 C9 120.3(7) . .
N2 C21 C20 124.0(6) . .
C10 C13 C12 115.7(6) . .
C10 C13 C14 122.3(7) . .
C12 C13 C14 121.9(7) . .
C4 C3 C2 118.5(6) . .
N1 C9 C10 123.6(6) . .
C16 C15 C14 112.3(6) . .
O1 C1 O2 121.3(6) . .
O1 C1 C2 119.2(6) . .
O2 C1 C2 119.4(6) . .
C15 C16 C17 116.3(6) . .
C13 C14 C15 112.9(5) . .

loop_
_geom_bond_atom_site_label_1
_geom_bond_atom_site_label_2
_geom_bond_distance
_geom_bond_site_symmetry_2
Co1 O3 2.031(4) 6_566
Co1 O1W 2.099(5) .
Co1 N2 2.122(5) 8_556
Co1 N1 2.142(5) .
Co1 O1 2.181(4) .
Co1 O2 2.247(4) .
O2 C1 1.269(7) .
N2 C21 1.323(7) .
N2 C19 1.347(7) .
N2 Co1 2.122(5) 8_455
O1 C1 1.251(7) .
O3 C8 1.263(7) .
O3 Co1 2.031(4) 6_565
O4 C8 1.238(7) .
N1 C9 1.324(7) .
N1 C11 1.341(7) .
C4 C5 1.370(8) .
C4 C3 1.376(8) .
C4 N3 1.475(8) .
C6 C7 1.381(7) .
C6 C5 1.397(8) .
C6 C8 1.512(8) .
O6 N3 1.214(8) .
C7 C2 1.388(7) .
C17 C18 1.379(8) .
C17 C20 1.383(8) .
C17 C16 1.529(8) .
C18 C19 1.401(8) .
C11 C12 1.383(8) .
C2 C3 1.381(8) .
C2 C1 1.504(8) .
O5 N3 1.212(8) .
C20 C21 1.374(8) .
C12 C13 1.380(9) .
C10 C13 1.367(8) .
C10 C9 1.407(8) .
C13 C14 1.493(8) .
C15 C16 1.510(9) .
C15 C14 1.515(8) .
